data_7245776
loop_
_publ_author_name
'Gayathri, Parthasarathy'
'Ravi, Sasikala'
'Akshaya, K.'
'Karthikeyan, Subramanian'
'Pannipara, Mehboobali'
'Al-Sehemi, Abdullah G.'
'Moon, Dohyun'
'Anthony, Savarimuthu Philip'

_publ_section_title
;
 ESIPT geometrical isomers with distinct mechanofluorochromism and
 intra/intermolecular H-bonding controlled tunable fluorescence
;
_journal_name_full CrystEngComm
_journal_paper_doi 10.1039/D2CE01210C
_journal_year 2022
_chemical_formula_moiety 'C21 H18 N2 O3'
_chemical_formula_sum 'C21 H18 N2 O3'
_chemical_formula_weight 346.37
_chemical_melting_point 427.45
_chemical_name_common '2-((E)-((E)-((2-hydroxyphenyl)(phenyl)methylene)hydrazono) methyl)-5-methoxyphenol'
_chemical_name_systematic '2-((E)-((E)-((2-hydroxyphenyl)(phenyl)methylene)hydrazono) methyl)-5-methoxyphenol'
_space_group_crystal_system triclinic
_space_group_IT_number 2
_space_group_name_Hall '-P 1'
_space_group_name_H-M_alt 'P -1'
_atom_sites_solution_hydrogens geom
_audit_creation_method SHELXL-2018/3
_audit_update_record
;
2022-10-20 deposited with the CCDC.	2022-10-27 downloaded from the CCDC.
;
_cell_angle_alpha 77.30(3)
_cell_angle_beta 86.19(3)
_cell_angle_gamma 71.59(3)
_cell_formula_units_Z 2
_cell_length_a 8.1420(16)
_cell_length_b 10.456(2)
_cell_length_c 11.064(2)
_cell_measurement_reflns_used 39730
_cell_measurement_temperature 220(2)
_cell_measurement_theta_max 33.749
_cell_measurement_theta_min 0.401
_cell_volume 871.8(3)
_computing_cell_refinement '<i>HKL3000sm</i>(Otwinowski & Minor, 1997)'
_computing_data_collection '<i>PAL BL2D-SMDC Program</i>(Shin et.al, 2016)'
_computing_data_reduction '<i>HKL3000sm</i>(Otwinowski & Minor, 1997)'
_computing_molecular_graphics '<i>DIAMOND 4</i>(Putx&Brandenburg, 2014)'
_computing_publication_material '<i>publCIF</i>(Westrip, 2010)'
_computing_structure_refinement '<i>SHELXL-2018</i>(Sheldrick, 2018)'
_computing_structure_solution '<i>SHELXT-2018</i>(Sheldrick, 2018)'
_diffrn_ambient_temperature 220(2)
_diffrn_measured_fraction_theta_full 0.999
_diffrn_measured_fraction_theta_max 0.999
_diffrn_measurement_device_type 'Rayonix MX225HS CCD area detector'
_diffrn_measurement_method 'omega scan'
_diffrn_radiation_type synchrotron
_diffrn_radiation_wavelength 0.700
_diffrn_reflns_av_R_equivalents 0.0280
_diffrn_reflns_av_unetI/netI 0.0399
_diffrn_reflns_Laue_measured_fraction_full 0.999
_diffrn_reflns_Laue_measured_fraction_max 0.999
_diffrn_reflns_limit_h_max 10
_diffrn_reflns_limit_h_min -10
_diffrn_reflns_limit_k_max 13
_diffrn_reflns_limit_k_min -13
_diffrn_reflns_limit_l_max 14
_diffrn_reflns_limit_l_min -14
_diffrn_reflns_number 7994
_diffrn_reflns_point_group_measured_fraction_full 0.999
_diffrn_reflns_point_group_measured_fraction_max 0.999
_diffrn_reflns_theta_full 24.835
_diffrn_reflns_theta_max 27.000
_diffrn_reflns_theta_min 1.858
_diffrn_source 'PLSII 2D bending magnet'
_exptl_absorpt_coefficient_mu 0.085
_exptl_absorpt_correction_T_max 1.000
_exptl_absorpt_correction_T_min 0.829
_exptl_absorpt_correction_type empirical
_exptl_absorpt_process_details '<i>HKL3000sm Scalepack</i>(Otwinowski et.al,2003)'
_exptl_crystal_colour yellow
_exptl_crystal_density_diffrn 1.319
_exptl_crystal_description block
_exptl_crystal_F_000 364
_exptl_crystal_size_max 0.072
_exptl_crystal_size_mid 0.069
_exptl_crystal_size_min 0.048
_refine_diff_density_max 0.276
_refine_diff_density_min -0.232
_refine_diff_density_rms 0.054
_refine_ls_extinction_method none
_refine_ls_goodness_of_fit_ref 1.087
_refine_ls_hydrogen_treatment constr
_refine_ls_matrix_type full
_refine_ls_number_parameters 238
_refine_ls_number_reflns 3997
_refine_ls_number_restraints 0
_refine_ls_restrained_S_all 1.087
_refine_ls_R_factor_all 0.0632
_refine_ls_R_factor_gt 0.0486
_refine_ls_shift/su_max 0.000
_refine_ls_shift/su_mean 0.000
_refine_ls_structure_factor_coef Fsqd
_refine_ls_weighting_details 'w=1/[\s^2^(Fo^2^)+(0.0931P)^2^] where P=(Fo^2^+2Fc^2^)/3'
_refine_ls_weighting_scheme calc
_refine_ls_wR_factor_gt 0.1405
_refine_ls_wR_factor_ref 0.1472
_reflns_Friedel_coverage 0.000
_reflns_number_gt 2935
_reflns_number_total 3997
_reflns_threshold_expression 'I > 2\s(I)'
_cod_data_source_file d2ce01210c2.cif
_cod_data_source_block SPA705
_cod_depositor_comments
;
The following automatic conversions were performed:

data item '_chemical_melting_point' value '154.3 C' was changed to
'427.45' -- it was converted from degrees Celsius (C) to kelvins (K).

Automatic conversion script
Id: cif_fix_values 7556 2019-12-06 15:28:31Z antanas 
;
_cod_database_code 7245776
_shelx_shelxl_version_number 2018/3
_shelx_space_group_comment
;
The symmetry employed for this shelxl refinement is uniquely defined
by the following loop, which should always be used as a source of
symmetry information in preference to the above space-group names.
They are only intended as comments.
;
_shelx_estimated_absorpt_t_min 0.994
_shelx_estimated_absorpt_t_max 0.996

loop_
_space_group_symop_operation_xyz
'x, y, z'
'-x, -y, -z'

loop_
_atom_site_label
_atom_site_type_symbol
_atom_site_fract_x
_atom_site_fract_y
_atom_site_fract_z
_atom_site_U_iso_or_equiv
_atom_site_adp_type
_atom_site_occupancy
_atom_site_site_symmetry_order
_atom_site_calc_flag
_atom_site_refinement_flags_posn
_atom_site_refinement_flags_adp
_atom_site_refinement_flags_occupancy
_atom_site_disorder_assembly
_atom_site_disorder_group
O1 O 0.75821(13) 0.50985(11) 0.92827(10) 0.0408(3) Uani 1 1 d . . . . .
H1O1 H 0.686694 0.512013 0.877186 0.061 Uiso 1 1 calc R U . . .
O2 O 0.17581(15) 0.70353(11) 0.50644(11) 0.0462(3) Uani 1 1 d . . . . .
H2O2 H 0.218870 0.706727 0.571210 0.069 Uiso 1 1 calc R U . . .
O3 O 0.34969(16) 0.16308(12) 0.45407(11) 0.0512(3) Uani 1 1 d . . . . .
N1 N 0.47506(14) 0.60359(11) 0.80518(10) 0.0283(3) Uani 1 1 d . . . . .
N2 N 0.37597(14) 0.60371(12) 0.70668(10) 0.0294(3) Uani 1 1 d . . . . .
C1 C 0.69436(17) 0.61791(14) 0.98397(12) 0.0296(3) Uani 1 1 d . . . . .
C2 C 0.79839(18) 0.63407(16) 1.07081(13) 0.0368(3) Uani 1 1 d . . . . .
H2 H 0.909267 0.570378 1.088643 0.044 Uiso 1 1 calc R U . . .
C3 C 0.7409(2) 0.74194(16) 1.13064(13) 0.0396(4) Uani 1 1 d . . . . .
H3 H 0.813408 0.752292 1.187978 0.048 Uiso 1 1 calc R U . . .
C4 C 0.5765(2) 0.83593(15) 1.10727(14) 0.0386(4) Uani 1 1 d . . . . .
H4 H 0.536265 0.908339 1.149958 0.046 Uiso 1 1 calc R U . . .
C5 C 0.47297(19) 0.82167(14) 1.02064(13) 0.0341(3) Uani 1 1 d . . . . .
H5 H 0.361920 0.885668 1.004697 0.041 Uiso 1 1 calc R U . . .
C6 C 0.52811(16) 0.71493(13) 0.95574(12) 0.0270(3) Uani 1 1 d . . . . .
C7 C 0.41943(16) 0.70819(13) 0.85758(11) 0.0259(3) Uani 1 1 d . . . . .
C8 C 0.25341(16) 0.82209(13) 0.82270(12) 0.0274(3) Uani 1 1 d . . . . .
C9 C 0.10552(18) 0.82243(15) 0.89222(14) 0.0367(3) Uani 1 1 d . . . . .
H9 H 0.107848 0.748886 0.959252 0.044 Uiso 1 1 calc R U . . .
C10 C -0.04610(19) 0.93111(16) 0.86315(15) 0.0418(4) Uani 1 1 d . . . . .
H10 H -0.146119 0.931265 0.910806 0.050 Uiso 1 1 calc R U . . .
C11 C -0.05042(19) 1.03894(15) 0.76448(15) 0.0396(4) Uani 1 1 d . . . . .
H11 H -0.152968 1.112930 0.745561 0.048 Uiso 1 1 calc R U . . .
C12 C 0.0954(2) 1.03825(15) 0.69367(14) 0.0401(4) Uani 1 1 d . . . . .
H12 H 0.091704 1.111202 0.625766 0.048 Uiso 1 1 calc R U . . .
C13 C 0.24801(18) 0.93009(14) 0.72228(13) 0.0353(3) Uani 1 1 d . . . . .
H13 H 0.347415 0.929896 0.673873 0.042 Uiso 1 1 calc R U . . .
C14 C 0.41641(16) 0.48484(14) 0.67847(12) 0.0280(3) Uani 1 1 d . . . . .
H14 H 0.501354 0.410544 0.725520 0.034 Uiso 1 1 calc R U . . .
C15 C 0.33477(17) 0.46206(14) 0.57613(12) 0.0285(3) Uani 1 1 d . . . . .
C16 C 0.21925(18) 0.57097(15) 0.49425(13) 0.0335(3) Uani 1 1 d . . . . .
C17 C 0.14792(19) 0.54123(17) 0.39748(14) 0.0418(4) Uani 1 1 d . . . . .
H17 H 0.072226 0.613537 0.341686 0.050 Uiso 1 1 calc R U . . .
C18 C 0.18564(19) 0.40777(18) 0.38132(14) 0.0415(4) Uani 1 1 d . . . . .
H18 H 0.134185 0.389875 0.315907 0.050 Uiso 1 1 calc R U . . .
C19 C 0.29995(19) 0.29947(16) 0.46187(13) 0.0362(3) Uani 1 1 d . . . . .
C20 C 0.37408(18) 0.32770(15) 0.55715(13) 0.0331(3) Uani 1 1 d . . . . .
H20 H 0.452859 0.255053 0.610623 0.040 Uiso 1 1 calc R U . . .
C21 C 0.2624(3) 0.1270(2) 0.36517(19) 0.0605(5) Uani 1 1 d . . . . .
H21A H 0.301038 0.027643 0.373775 0.091 Uiso 1 1 calc R U . . .
H21B H 0.288287 0.170198 0.282350 0.091 Uiso 1 1 calc R U . . .
H21C H 0.138521 0.158567 0.379038 0.091 Uiso 1 1 calc R U . . .

loop_
_atom_site_aniso_label
_atom_site_aniso_U_11
_atom_site_aniso_U_22
_atom_site_aniso_U_33
_atom_site_aniso_U_23
_atom_site_aniso_U_13
_atom_site_aniso_U_12
O1 0.0328(5) 0.0387(6) 0.0405(6) -0.0109(5) -0.0080(4) 0.0070(4)
O2 0.0475(6) 0.0305(6) 0.0503(7) -0.0031(5) -0.0187(5) 0.0026(5)
O3 0.0623(8) 0.0474(7) 0.0533(7) -0.0262(6) 0.0001(6) -0.0195(6)
N1 0.0287(6) 0.0244(6) 0.0274(6) -0.0047(5) -0.0045(4) -0.0018(4)
N2 0.0281(6) 0.0274(6) 0.0284(6) -0.0052(5) -0.0036(4) -0.0023(4)
C1 0.0296(7) 0.0263(7) 0.0267(6) -0.0001(5) -0.0001(5) -0.0035(5)
C2 0.0295(7) 0.0433(9) 0.0307(7) 0.0003(6) -0.0059(6) -0.0061(6)
C3 0.0468(9) 0.0458(9) 0.0284(7) -0.0015(6) -0.0084(6) -0.0200(7)
C4 0.0541(9) 0.0291(8) 0.0324(7) -0.0059(6) -0.0065(6) -0.0118(7)
C5 0.0388(8) 0.0241(7) 0.0336(7) -0.0034(6) -0.0052(6) -0.0026(6)
C6 0.0286(7) 0.0225(6) 0.0254(6) -0.0004(5) -0.0026(5) -0.0043(5)
C7 0.0259(6) 0.0204(6) 0.0257(6) -0.0003(5) -0.0009(5) -0.0020(5)
C8 0.0289(7) 0.0199(6) 0.0291(6) -0.0059(5) -0.0056(5) 0.0002(5)
C9 0.0356(7) 0.0283(7) 0.0369(8) -0.0009(6) 0.0013(6) -0.0012(6)
C10 0.0318(7) 0.0369(9) 0.0488(9) -0.0091(7) 0.0021(6) 0.0001(6)
C11 0.0343(7) 0.0263(7) 0.0491(9) -0.0087(6) -0.0125(6) 0.0066(6)
C12 0.0448(9) 0.0256(8) 0.0399(8) 0.0031(6) -0.0116(7) -0.0014(6)
C13 0.0349(7) 0.0278(7) 0.0355(7) -0.0007(6) -0.0025(6) -0.0023(6)
C14 0.0279(7) 0.0239(7) 0.0270(6) -0.0017(5) -0.0007(5) -0.0031(5)
C15 0.0276(6) 0.0293(7) 0.0265(6) -0.0045(5) 0.0030(5) -0.0072(5)
C16 0.0301(7) 0.0337(8) 0.0320(7) -0.0029(6) -0.0011(5) -0.0056(6)
C17 0.0355(8) 0.0496(10) 0.0347(8) -0.0025(7) -0.0062(6) -0.0083(7)
C18 0.0394(8) 0.0607(11) 0.0303(7) -0.0146(7) 0.0010(6) -0.0205(7)
C19 0.0394(8) 0.0405(8) 0.0338(7) -0.0145(6) 0.0089(6) -0.0164(6)
C20 0.0375(7) 0.0304(8) 0.0295(7) -0.0055(6) 0.0012(6) -0.0084(6)
C21 0.0667(12) 0.0728(13) 0.0634(12) -0.0425(11) 0.0097(10) -0.0342(10)

loop_
_atom_type_symbol
_atom_type_description
_atom_type_scat_dispersion_real
_atom_type_scat_dispersion_imag
_atom_type_scat_source
C C 0.0030 0.0016 'International Tables Vol C Tables 4.2.6.8 and 6.1.1.4'
H H 0.0000 0.0000 'International Tables Vol C Tables 4.2.6.8 and 6.1.1.4'
N N 0.0059 0.0032 'International Tables Vol C Tables 4.2.6.8 and 6.1.1.4'
O O 0.0105 0.0059 'International Tables Vol C Tables 4.2.6.8 and 6.1.1.4'

loop_
_geom_angle_atom_site_label_1
_geom_angle_atom_site_label_2
_geom_angle_atom_site_label_3
_geom_angle
_geom_angle_site_symmetry_1
_geom_angle_site_symmetry_3
_geom_angle_publ_flag
C1 O1 H1O1 109.5 . . ?
C16 O2 H2O2 109.5 . . ?
C19 O3 C21 117.29(15) . . ?
C7 N1 N2 116.44(11) . . ?
C14 N2 N1 112.27(11) . . ?
O1 C1 C2 117.94(12) . . ?
O1 C1 C6 122.36(12) . . ?
C2 C1 C6 119.69(13) . . ?
C3 C2 C1 120.73(14) . . ?
C3 C2 H2 119.6 . . ?
C1 C2 H2 119.6 . . ?
C2 C3 C4 120.62(14) . . ?
C2 C3 H3 119.7 . . ?
C4 C3 H3 119.7 . . ?
C5 C4 C3 119.13(14) . . ?
C5 C4 H4 120.4 . . ?
C3 C4 H4 120.4 . . ?
C4 C5 C6 122.03(13) . . ?
C4 C5 H5 119.0 . . ?
C6 C5 H5 119.0 . . ?
C5 C6 C1 117.75(12) . . ?
C5 C6 C7 120.67(12) . . ?
C1 C6 C7 121.52(12) . . ?
N1 C7 C6 117.32(11) . . ?
N1 C7 C8 123.65(12) . . ?
C6 C7 C8 119.03(11) . . ?
C9 C8 C13 119.57(12) . . ?
C9 C8 C7 120.20(12) . . ?
C13 C8 C7 120.21(12) . . ?
C8 C9 C10 120.13(14) . . ?
C8 C9 H9 119.9 . . ?
C10 C9 H9 119.9 . . ?
C11 C10 C9 120.16(15) . . ?
C11 C10 H10 119.9 . . ?
C9 C10 H10 119.9 . . ?
C12 C11 C10 120.05(13) . . ?
C12 C11 H11 120.0 . . ?
C10 C11 H11 120.0 . . ?
C11 C12 C13 120.21(14) . . ?
C11 C12 H12 119.9 . . ?
C13 C12 H12 119.9 . . ?
C12 C13 C8 119.87(14) . . ?
C12 C13 H13 120.1 . . ?
C8 C13 H13 120.1 . . ?
N2 C14 C15 121.84(12) . . ?
N2 C14 H14 119.1 . . ?
C15 C14 H14 119.1 . . ?
C20 C15 C16 119.06(13) . . ?
C20 C15 C14 118.80(13) . . ?
C16 C15 C14 122.14(13) . . ?
O2 C16 C17 118.83(13) . . ?
O2 C16 C15 122.37(13) . . ?
C17 C16 C15 118.80(14) . . ?
C18 C17 C16 121.44(15) . . ?
C18 C17 H17 119.3 . . ?
C16 C17 H17 119.3 . . ?
C17 C18 C19 120.09(14) . . ?
C17 C18 H18 120.0 . . ?
C19 C18 H18 120.0 . . ?
O3 C19 C20 115.42(14) . . ?
O3 C19 C18 125.45(14) . . ?
C20 C19 C18 119.12(14) . . ?
C19 C20 C15 121.48(14) . . ?
C19 C20 H20 119.3 . . ?
C15 C20 H20 119.3 . . ?
O3 C21 H21A 109.5 . . ?
O3 C21 H21B 109.5 . . ?
H21A C21 H21B 109.5 . . ?
O3 C21 H21C 109.5 . . ?
H21A C21 H21C 109.5 . . ?
H21B C21 H21C 109.5 . . ?

loop_
_geom_bond_atom_site_label_1
_geom_bond_atom_site_label_2
_geom_bond_distance
_geom_bond_site_symmetry_2
_geom_bond_publ_flag
O1 C1 1.3488(17) . ?
O1 H1O1 0.8300 . ?
O2 C16 1.3529(18) . ?
O2 H2O2 0.8300 . ?
O3 C19 1.3747(18) . ?
O3 C21 1.429(2) . ?
N1 C7 1.2917(16) . ?
N1 N2 1.3979(15) . ?
N2 C14 1.2841(17) . ?
C1 C2 1.393(2) . ?
C1 C6 1.4173(18) . ?
C2 C3 1.372(2) . ?
C2 H2 0.9400 . ?
C3 C4 1.388(2) . ?
C3 H3 0.9400 . ?
C4 C5 1.379(2) . ?
C4 H4 0.9400 . ?
C5 C6 1.3985(19) . ?
C5 H5 0.9400 . ?
C6 C7 1.4725(18) . ?
C7 C8 1.4983(17) . ?
C8 C9 1.385(2) . ?
C8 C13 1.391(2) . ?
C9 C10 1.387(2) . ?
C9 H9 0.9400 . ?
C10 C11 1.380(2) . ?
C10 H10 0.9400 . ?
C11 C12 1.377(2) . ?
C11 H11 0.9400 . ?
C12 C13 1.389(2) . ?
C12 H12 0.9400 . ?
C13 H13 0.9400 . ?
C14 C15 1.4489(18) . ?
C14 H14 0.9400 . ?
C15 C20 1.3989(19) . ?
C15 C16 1.409(2) . ?
C16 C17 1.387(2) . ?
C17 C18 1.380(2) . ?
C17 H17 0.9400 . ?
C18 C19 1.394(2) . ?
C18 H18 0.9400 . ?
C19 C20 1.377(2) . ?
C20 H20 0.9400 . ?
C21 H21A 0.9700 . ?
C21 H21B 0.9700 . ?
C21 H21C 0.9700 . ?

loop_
_geom_hbond_atom_site_label_D
_geom_hbond_atom_site_label_H
_geom_hbond_atom_site_label_A
_geom_hbond_distance_DH
_geom_hbond_distance_HA
_geom_hbond_distance_DA
_geom_hbond_angle_DHA
_geom_hbond_site_symmetry_A
_geom_hbond_publ_flag
O1 H1O1 N1 0.83 1.82 2.5562(17) 146.3 . yes
O2 H2O2 N2 0.83 1.93 2.6538(18) 145.4 . yes

loop_
_geom_torsion_atom_site_label_1
_geom_torsion_atom_site_label_2
_geom_torsion_atom_site_label_3
_geom_torsion_atom_site_label_4
_geom_torsion
_geom_torsion_site_symmetry_1
_geom_torsion_site_symmetry_2
_geom_torsion_site_symmetry_3
_geom_torsion_site_symmetry_4
_geom_torsion_publ_flag
C7 N1 N2 C14 -165.30(11) . . . . ?
O1 C1 C2 C3 179.99(12) . . . . ?
C6 C1 C2 C3 0.9(2) . . . . ?
C1 C2 C3 C4 1.1(2) . . . . ?
C2 C3 C4 C5 -1.7(2) . . . . ?
C3 C4 C5 C6 0.3(2) . . . . ?
C4 C5 C6 C1 1.6(2) . . . . ?
C4 C5 C6 C7 -175.66(13) . . . . ?
O1 C1 C6 C5 178.77(12) . . . . ?
C2 C1 C6 C5 -2.2(2) . . . . ?
O1 C1 C6 C7 -4.0(2) . . . . ?
C2 C1 C6 C7 175.08(12) . . . . ?
N2 N1 C7 C6 -175.85(10) . . . . ?
N2 N1 C7 C8 3.33(18) . . . . ?
C5 C6 C7 N1 -177.10(12) . . . . ?
C1 C6 C7 N1 5.74(19) . . . . ?
C5 C6 C7 C8 3.68(18) . . . . ?
C1 C6 C7 C8 -173.48(11) . . . . ?
N1 C7 C8 C9 98.78(16) . . . . ?
C6 C7 C8 C9 -82.05(16) . . . . ?
N1 C7 C8 C13 -82.97(17) . . . . ?
C6 C7 C8 C13 96.20(16) . . . . ?
C13 C8 C9 C10 -1.2(2) . . . . ?
C7 C8 C9 C10 177.11(13) . . . . ?
C8 C9 C10 C11 0.3(2) . . . . ?
C9 C10 C11 C12 0.7(2) . . . . ?
C10 C11 C12 C13 -0.9(2) . . . . ?
C11 C12 C13 C8 0.1(2) . . . . ?
C9 C8 C13 C12 1.0(2) . . . . ?
C7 C8 C13 C12 -177.31(13) . . . . ?
N1 N2 C14 C15 -177.70(11) . . . . ?
N2 C14 C15 C20 -174.55(12) . . . . ?
N2 C14 C15 C16 6.4(2) . . . . ?
C20 C15 C16 O2 -179.68(13) . . . . ?
C14 C15 C16 O2 -0.6(2) . . . . ?
C20 C15 C16 C17 0.1(2) . . . . ?
C14 C15 C16 C17 179.19(13) . . . . ?
O2 C16 C17 C18 -179.15(13) . . . . ?
C15 C16 C17 C18 1.0(2) . . . . ?
C16 C17 C18 C19 -1.1(2) . . . . ?
C21 O3 C19 C20 173.46(14) . . . . ?
C21 O3 C19 C18 -7.6(2) . . . . ?
C17 C18 C19 O3 -178.86(13) . . . . ?
C17 C18 C19 C20 0.0(2) . . . . ?
O3 C19 C20 C15 -179.84(12) . . . . ?
C18 C19 C20 C15 1.2(2) . . . . ?
C16 C15 C20 C19 -1.3(2) . . . . ?
C14 C15 C20 C19 179.67(12) . . . . ?
